data_7712249
loop_
_publ_author_name
'Chiu, Weiling'
'Nadeau, Ben E.'
'Patrick, Brian O.'
'Love, Jennifer'

_publ_section_title
;
 Investigating the Mechanism of Ni-Mediated Trifluoromethylthiolation of
 Aryl Halides using AgSCF3
;
_journal_name_full 'Dalton Transactions'
_journal_paper_doi 10.1039/D2DT03758K
_journal_year 2023
_chemical_absolute_configuration ad
_chemical_formula_moiety 'C39 H46 Cl N3 Ni'
_chemical_formula_sum 'C40.5 H48.5 Cl N3 Ni O0.25'
_chemical_formula_weight 675.48
_space_group_crystal_system hexagonal
_space_group_IT_number 170
_space_group_name_Hall 'P 65'
_space_group_name_H-M_alt 'P 65'
_atom_sites_solution_hydrogens geom
_atom_sites_solution_primary dual
_audit_creation_date 2020-06-23
_audit_creation_method
;
Olex2 1.3
(compiled 2020.02.04 svn.rd84adfe8 for OlexSys, GUI svn.r6032)
;
_audit_update_record
;
2023-01-09 deposited with the CCDC.	2023-01-31 downloaded from the CCDC.
;
_cell_angle_alpha 90
_cell_angle_beta 90
_cell_angle_gamma 120
_cell_formula_units_Z 6
_cell_length_a 23.7330(14)
_cell_length_b 23.7330(14)
_cell_length_c 10.7187(9)
_cell_measurement_reflns_used 9073
_cell_measurement_temperature 90(2)
_cell_measurement_theta_max 30.04
_cell_measurement_theta_min 2.56
_cell_volume 5228.5(6)
_computing_cell_refinement 'SAINT V8.40A (Bruker, 2019)'
_computing_data_collection APEX3
_computing_data_reduction 'SAINT V8.40A (Bruker, 2019)'
_computing_molecular_graphics 'Olex2 1.3 (Dolomanov et al., 2009)'
_computing_publication_material 'Olex2 1.3 (Dolomanov et al., 2009)'
_computing_structure_refinement 'XL  (Sheldrick, 2008)'
_computing_structure_solution 'XT  (Sheldrick, 2015)'
_diffrn_ambient_temperature 90(2)
_diffrn_detector 'Bruker APEX2 area detector'
_diffrn_detector_area_resol_mean 7.9
_diffrn_detector_type 'CCD area detector'
_diffrn_measured_fraction_theta_full 1.000
_diffrn_measured_fraction_theta_max 0.999
_diffrn_measurement_device 'Bruker D8 Kappa diffractometer'
_diffrn_measurement_device_type 'Bruker APEX II area detector'
_diffrn_measurement_method '\w and \f scans'
_diffrn_radiation_monochromator 'TRIUMPH curved-crystal'
_diffrn_radiation_probe x-ray
_diffrn_radiation_type MoK\a
_diffrn_radiation_wavelength 0.71073
_diffrn_reflns_av_R_equivalents 0.0412
_diffrn_reflns_av_unetI/netI 0.0188
_diffrn_reflns_Laue_measured_fraction_full 1.000
_diffrn_reflns_Laue_measured_fraction_max 0.999
_diffrn_reflns_limit_h_max 33
_diffrn_reflns_limit_h_min -33
_diffrn_reflns_limit_k_max 33
_diffrn_reflns_limit_k_min -33
_diffrn_reflns_limit_l_max 15
_diffrn_reflns_limit_l_min -10
_diffrn_reflns_number 119357
_diffrn_reflns_point_group_measured_fraction_full 0.960
_diffrn_reflns_point_group_measured_fraction_max 0.923
_diffrn_reflns_theta_full 25.242
_diffrn_reflns_theta_max 30.060
_diffrn_reflns_theta_min 1.716
_diffrn_source 'sealed X-ray tube'
_diffrn_source_current 30.0
_diffrn_source_power 1.35
_diffrn_source_voltage 45.0
_diffrn_standards_number 0
_exptl_absorpt_coefficient_mu 0.667
_exptl_absorpt_correction_T_max 0.846
_exptl_absorpt_correction_T_min 0.776
_exptl_absorpt_correction_type multi-scan
_exptl_absorpt_process_details
;
SADABS-2016/2 (Bruker,2016/2) was used for absorption correction.
wR2(int) was 0.0515 before and 0.0464 after correction.
The ratio of minimum to maximum transmission is 0.9174.
The \l/2 correction factor is not present.
;
_exptl_crystal_colour orange
_exptl_crystal_colour_primary orange
_exptl_crystal_density_diffrn 1.287
_exptl_crystal_description prism
_exptl_crystal_F_000 2157
_exptl_crystal_recrystallization_method 'The material was recrystallised from Et2O by slow evaporation'
_exptl_crystal_size_max 0.325
_exptl_crystal_size_mid 0.325
_exptl_crystal_size_min 0.25
_refine_diff_density_max 0.557
_refine_diff_density_min -0.274
_refine_diff_density_rms 0.044
_refine_ls_abs_structure_details
;
 Flack x determined using 3704 quotients [(I+)-(I-)]/[(I+)+(I-)]
 (Parsons, Flack and Wagner, Acta Cryst. B69 (2013) 249-259).
;
_refine_ls_abs_structure_Flack -0.009(2)
_refine_ls_extinction_method none
_refine_ls_goodness_of_fit_ref 1.024
_refine_ls_hydrogen_treatment constr
_refine_ls_matrix_type full
_refine_ls_number_parameters 430
_refine_ls_number_reflns 9441
_refine_ls_number_restraints 8
_refine_ls_restrained_S_all 1.026
_refine_ls_R_factor_all 0.0274
_refine_ls_R_factor_gt 0.0246
_refine_ls_shift/su_max 0.002
_refine_ls_shift/su_mean 0.000
_refine_ls_structure_factor_coef Fsqd
_refine_ls_weighting_details 'w=1/[\s^2^(Fo^2^)+(0.0298P)^2^+1.6005P] where P=(Fo^2^+2Fc^2^)/3'
_refine_ls_weighting_scheme calc
_refine_ls_wR_factor_gt 0.0578
_refine_ls_wR_factor_ref 0.0593
_reflns_Friedel_coverage 0.760
_reflns_Friedel_fraction_full 0.916
_reflns_Friedel_fraction_max 0.838
_reflns_number_gt 8965
_reflns_number_total 9441
_reflns_threshold_expression 'I > 2\s(I)'
_cod_data_source_file d2dt03758k2.cif
_cod_data_source_block jl335_sq
_cod_original_cell_volume 5228.5(8)
_cod_original_formula_sum 'C40.50 H48.50 Cl N3 Ni O0.25'
_cod_database_code 7712249
_shelx_shelxl_version_number 2018/3
_shelx_space_group_comment
;
The symmetry employed for this shelxl refinement is uniquely defined
by the following loop, which should always be used as a source of
symmetry information in preference to the above space-group names.
They are only intended as comments.
;
_shelx_estimated_absorpt_t_max 0.851
_shelx_estimated_absorpt_t_min 0.812
_olex2_refinement_description
;
1. Fixed Uiso
 At 1.2 times of:
  All C(H) groups
 At 1.5 times of:
  All C(H,H,H) groups
2. Restrained distances
 C23-C23A
 -0.2 with sigma of 0.02
 C23A-C18 \\sim C23-C18
 with sigma of 0.01
 C25A-C23A \\sim C25-C23 \\sim C24A-C23A \\sim C24-C23
 with sigma of 0.01
3. Uiso/Uaniso restraints and constraints
Uanis(C23) = Uanis(C23A)
4. Others
 Sof(C23A)=Sof(H23A)=Sof(C24A)=Sof(H24D)=Sof(H24E)=Sof(H24F)=Sof(C25A)=
 Sof(H25D)=Sof(H25E)=Sof(H25F)=1-FVAR(1)
 Sof(C23)=Sof(H23)=Sof(C24)=Sof(H24A)=Sof(H24B)=Sof(H24C)=Sof(C25)=Sof(H25A)=
 Sof(H25B)=Sof(H25C)=FVAR(1)
5.a Ternary CH refined with riding coordinates:
 C23(H23), C26(H26), C35(H35), C38(H38), C23A(H23A)
5.b Aromatic/amide H refined with riding coordinates:
 C2(H2), C3(H3), C4(H4), C5(H5), C8(H8), C10(H10), C11(H11), C15(H15),
 C16(H16), C19(H19), C20(H20), C21(H21), C31(H31), C32(H32), C33(H33)
5.c Idealised Me refined as rotating group:
 C12(H12A,H12B,H12C), C24(H24A,H24B,H24C), C25(H25A,H25B,H25C), C27(H27A,H27B,
 H27C), C28(H28A,H28B,H28C), C36(H36A,H36B,H36C), C37(H37A,H37B,H37C), C39(H39A,
 H39B,H39C), C40(H40A,H40B,H40C), C24A(H24D,H24E,H24F), C25A(H25D,H25E,H25F)
;
_platon_squeeze_void_probe_radius 1.20
_olex2_diffrn_ambient_temperature_device 'Oxford Cryosystems'
_olex2_exptl_crystal_mounting_method 'The crystal was mounted on a mylar loop in oil'
_olex2_submission_original_sample_id 'WC 791'
_olex2_submission_special_instructions 'No special instructions were received'

loop_
_space_group_symop_operation_xyz
'x, y, z'
'-y, x-y, z+2/3'
'-x+y, -x, z+1/3'
'-x, -y, z+1/2'
'y, -x+y, z+1/6'
'x-y, x, z+5/6'

loop_
_atom_site_label
_atom_site_type_symbol
_atom_site_fract_x
_atom_site_fract_y
_atom_site_fract_z
_atom_site_U_iso_or_equiv
_atom_site_adp_type
_atom_site_occupancy
_atom_site_site_symmetry_order
_atom_site_calc_flag
_atom_site_refinement_flags_posn
_atom_site_refinement_flags_adp
_atom_site_refinement_flags_occupancy
_atom_site_disorder_assembly
_atom_site_disorder_group
Ni1 Ni 0.57825(2) 0.87956(2) 0.51665(2) 0.01246(5) Uani 1 1 d . . . . .
Cl1 Cl 0.61916(2) 0.91926(2) 0.70693(5) 0.02148(10) Uani 1 1 d . . . . .
N1 N 0.52093(7) 0.91667(7) 0.51500(16) 0.0147(3) Uani 1 1 d . . . . .
N2 N 0.67598(7) 0.83674(7) 0.53441(15) 0.0125(3) Uani 1 1 d . . . . .
N3 N 0.57891(7) 0.75788(7) 0.49794(14) 0.0114(3) Uani 1 1 d . . . . .
C1 C 0.55875(9) 0.86664(8) 0.34354(19) 0.0150(3) Uani 1 1 d . . . . .
C2 C 0.58602(9) 0.84703(9) 0.24935(19) 0.0170(4) Uani 1 1 d . . . . .
H2 H 0.614542 0.831469 0.271783 0.020 Uiso 1 1 calc R U . . .
C3 C 0.57256(10) 0.84965(9) 0.12306(19) 0.0211(4) Uani 1 1 d . . . . .
H3 H 0.593281 0.837632 0.061248 0.025 Uiso 1 1 calc R U . . .
C4 C 0.52905(11) 0.86972(10) 0.0876(2) 0.0235(4) Uani 1 1 d . . . . .
H4 H 0.519238 0.870648 0.001976 0.028 Uiso 1 1 calc R U . . .
C5 C 0.50007(10) 0.88839(9) 0.1786(2) 0.0217(4) Uani 1 1 d . . . . .
H5 H 0.469563 0.901334 0.155467 0.026 Uiso 1 1 calc R U . . .
C6 C 0.51567(9) 0.88819(9) 0.30389(19) 0.0165(3) Uani 1 1 d . . . . .
C7 C 0.49167(9) 0.91275(9) 0.40378(19) 0.0160(3) Uani 1 1 d . . . . .
C8 C 0.44451(9) 0.93101(9) 0.3914(2) 0.0200(4) Uani 1 1 d . . . . .
H8 H 0.425534 0.928583 0.312150 0.024 Uiso 1 1 calc R U . . .
C9 C 0.42495(9) 0.95281(9) 0.4947(2) 0.0213(4) Uani 1 1 d . . . . .
C10 C 0.45518(10) 0.95613(9) 0.6075(2) 0.0207(4) Uani 1 1 d . . . . .
H10 H 0.443415 0.970704 0.680233 0.025 Uiso 1 1 calc R U . . .
C11 C 0.50259(9) 0.93819(9) 0.6144(2) 0.0174(4) Uani 1 1 d . . . . .
H11 H 0.522866 0.941272 0.692471 0.021 Uiso 1 1 calc R U . . .
C12 C 0.37161(10) 0.96954(11) 0.4844(3) 0.0290(5) Uani 1 1 d . . . . .
H12A H 0.377509 0.994387 0.407721 0.044 Uiso 1 1 calc R U . . .
H12B H 0.373390 0.995703 0.556628 0.044 Uiso 1 1 calc R U . . .
H12C H 0.329278 0.929399 0.482208 0.044 Uiso 1 1 calc R U . . .
C14 C 0.61366(8) 0.82408(8) 0.51556(17) 0.0117(3) Uani 1 1 d . . . . .
C15 C 0.67940(8) 0.77965(8) 0.52768(19) 0.0142(3) Uani 1 1 d . . . . .
H15 H 0.717448 0.776276 0.536295 0.017 Uiso 1 1 calc R U . . .
C16 C 0.61898(8) 0.73072(8) 0.50682(18) 0.0131(3) Uani 1 1 d . . . . .
H16 H 0.605870 0.685921 0.499458 0.016 Uiso 1 1 calc R U . . .
C17 C 0.73290(8) 0.89579(8) 0.57666(18) 0.0135(3) Uani 1 1 d . . . . .
C18 C 0.76559(9) 0.94880(9) 0.49555(19) 0.0174(4) Uani 1 1 d D . . . .
C19 C 0.82633(9) 0.99959(9) 0.5345(2) 0.0204(4) Uani 1 1 d . . . . .
H19 H 0.849834 1.036053 0.481345 0.024 Uiso 1 1 calc R U . . .
C20 C 0.85274(9) 0.99796(9) 0.6479(2) 0.0198(4) Uani 1 1 d . . . . .
H20 H 0.894680 1.032192 0.670809 0.024 Uiso 1 1 calc R U . . .
C21 C 0.81797(9) 0.94622(9) 0.72846(19) 0.0180(4) Uani 1 1 d . . . . .
H21 H 0.835943 0.946085 0.807576 0.022 Uiso 1 1 calc R U . . .
C22 C 0.75698(8) 0.89422(8) 0.69565(19) 0.0141(3) Uani 1 1 d . . . . .
C23 C 0.7329(3) 0.9548(3) 0.3760(4) 0.0164(9) Uani 0.611(8) 1 d D . P A 1
H23 H 0.684824 0.926240 0.386868 0.020 Uiso 0.611(8) 1 calc R U P A 1
C24 C 0.7533(2) 0.9279(2) 0.2642(4) 0.0253(10) Uani 0.611(8) 1 d D . P A 1
H24A H 0.800511 0.953784 0.252860 0.038 Uiso 0.611(8) 1 calc R U P A 1
H24B H 0.731442 0.930361 0.188477 0.038 Uiso 0.611(8) 1 calc R U P A 1
H24C H 0.740795 0.882455 0.280206 0.038 Uiso 0.611(8) 1 calc R U P A 1
C25 C 0.7457(3) 1.0232(3) 0.3458(5) 0.0278(10) Uani 0.611(8) 1 d D . P A 1
H25A H 0.735485 1.041219 0.418927 0.042 Uiso 0.611(8) 1 calc R U P A 1
H25B H 0.718236 1.021028 0.275604 0.042 Uiso 0.611(8) 1 calc R U P A 1
H25C H 0.791580 1.051082 0.323534 0.042 Uiso 0.611(8) 1 calc R U P A 1
C26 C 0.71962(9) 0.83951(9) 0.78910(19) 0.0161(3) Uani 1 1 d . . . . .
H26 H 0.675320 0.810100 0.754030 0.019 Uiso 1 1 calc R U . . .
C27 C 0.75262(10) 0.79904(10) 0.8108(2) 0.0223(4) Uani 1 1 d . . . . .
H27A H 0.754902 0.779467 0.731843 0.033 Uiso 1 1 calc R U . . .
H27B H 0.727383 0.764601 0.871488 0.033 Uiso 1 1 calc R U . . .
H27C H 0.796693 0.827152 0.842979 0.033 Uiso 1 1 calc R U . . .
C28 C 0.71129(11) 0.86649(11) 0.9135(2) 0.0227(4) Uani 1 1 d . . . . .
H28A H 0.754101 0.894508 0.950995 0.034 Uiso 1 1 calc R U . . .
H28B H 0.684806 0.830353 0.970154 0.034 Uiso 1 1 calc R U . . .
H28C H 0.689638 0.891857 0.898820 0.034 Uiso 1 1 calc R U . . .
C29 C 0.50964(8) 0.71739(8) 0.47598(17) 0.0123(3) Uani 1 1 d . . . . .
C30 C 0.48884(8) 0.68068(8) 0.36552(18) 0.0137(3) Uani 1 1 d . . . . .
C31 C 0.42193(9) 0.63975(9) 0.3490(2) 0.0184(3) Uani 1 1 d . . . . .
H31 H 0.406557 0.615174 0.274227 0.022 Uiso 1 1 calc R U . . .
C32 C 0.37753(9) 0.63415(10) 0.4388(2) 0.0214(4) Uani 1 1 d . . . . .
H32 H 0.332276 0.606032 0.425420 0.026 Uiso 1 1 calc R U . . .
C33 C 0.39921(9) 0.66958(10) 0.5480(2) 0.0205(4) Uani 1 1 d . . . . .
H33 H 0.368471 0.665146 0.609612 0.025 Uiso 1 1 calc R U . . .
C34 C 0.46559(9) 0.71190(9) 0.56975(18) 0.0157(3) Uani 1 1 d . . . . .
C35 C 0.53471(9) 0.68024(9) 0.26623(18) 0.0150(3) Uani 1 1 d . . . . .
H35 H 0.579079 0.718317 0.281292 0.018 Uiso 1 1 calc R U . . .
C36 C 0.53896(10) 0.61761(10) 0.2754(2) 0.0208(4) Uani 1 1 d . . . . .
H36A H 0.552463 0.613661 0.359850 0.031 Uiso 1 1 calc R U . . .
H36B H 0.570866 0.619572 0.214960 0.031 Uiso 1 1 calc R U . . .
H36C H 0.496256 0.579818 0.257315 0.031 Uiso 1 1 calc R U . . .
C37 C 0.51363(10) 0.68571(10) 0.13352(19) 0.0206(4) Uani 1 1 d . . . . .
H37A H 0.474143 0.645098 0.111367 0.031 Uiso 1 1 calc R U . . .
H37B H 0.548466 0.693655 0.074710 0.031 Uiso 1 1 calc R U . . .
H37C H 0.504838 0.721857 0.129746 0.031 Uiso 1 1 calc R U . . .
C38 C 0.48633(9) 0.74755(9) 0.6939(2) 0.0184(3) Uani 1 1 d . . . . .
H38 H 0.533331 0.781701 0.688737 0.022 Uiso 1 1 calc R U . . .
C39 C 0.47740(18) 0.70058(14) 0.8004(3) 0.0466(7) Uani 1 1 d . . . . .
H39A H 0.432343 0.664544 0.801020 0.070 Uiso 1 1 calc R U . . .
H39B H 0.487217 0.723780 0.880155 0.070 Uiso 1 1 calc R U . . .
H39C H 0.506934 0.683416 0.787980 0.070 Uiso 1 1 calc R U . . .
C40 C 0.44657(10) 0.78021(11) 0.7238(2) 0.0273(5) Uani 1 1 d . . . . .
H40A H 0.445068 0.803989 0.650313 0.041 Uiso 1 1 calc R U . . .
H40B H 0.466844 0.810608 0.793346 0.041 Uiso 1 1 calc R U . . .
H40C H 0.402240 0.747022 0.747010 0.041 Uiso 1 1 calc R U . . .
C23A C 0.7430(6) 0.9502(6) 0.3648(7) 0.0164(9) Uani 0.389(8) 1 d D . P A 2
H23A H 0.704373 0.906668 0.345869 0.020 Uiso 0.389(8) 1 calc R U P A 2
C24A C 0.7939(4) 0.9661(3) 0.2650(6) 0.033(2) Uani 0.389(8) 1 d D . P A 2
H24D H 0.829507 1.010938 0.276160 0.049 Uiso 0.389(8) 1 calc R U P A 2
H24E H 0.774253 0.961623 0.182567 0.049 Uiso 0.389(8) 1 calc R U P A 2
H24F H 0.810915 0.936192 0.271789 0.049 Uiso 0.389(8) 1 calc R U P A 2
C25A C 0.7207(4) 1.0004(4) 0.3712(7) 0.0249(15) Uani 0.389(8) 1 d D . P A 2
H25D H 0.694559 0.993109 0.446561 0.037 Uiso 0.389(8) 1 calc R U P A 2
H25E H 0.694451 0.996163 0.297417 0.037 Uiso 0.389(8) 1 calc R U P A 2
H25F H 0.758849 1.044259 0.373600 0.037 Uiso 0.389(8) 1 calc R U P A 2

loop_
_atom_site_aniso_label
_atom_site_aniso_U_11
_atom_site_aniso_U_22
_atom_site_aniso_U_33
_atom_site_aniso_U_23
_atom_site_aniso_U_13
_atom_site_aniso_U_12
Ni1 0.01589(10) 0.01210(9) 0.01119(10) -0.00121(8) -0.00134(8) 0.00836(8)
Cl1 0.0267(2) 0.0283(2) 0.0171(2) -0.01048(18) -0.00739(18) 0.01961(19)
N1 0.0167(6) 0.0119(6) 0.0157(8) 0.0019(6) 0.0021(6) 0.0073(5)
N2 0.0139(6) 0.0112(6) 0.0110(8) -0.0016(5) 0.0006(5) 0.0053(5)
N3 0.0114(6) 0.0129(6) 0.0109(7) -0.0017(5) -0.0006(5) 0.0068(5)
C1 0.0175(7) 0.0134(7) 0.0125(9) 0.0000(6) -0.0023(7) 0.0066(6)
C2 0.0194(8) 0.0167(8) 0.0139(9) -0.0010(7) -0.0011(7) 0.0083(7)
C3 0.0252(9) 0.0189(9) 0.0146(10) -0.0020(7) 0.0006(7) 0.0076(7)
C4 0.0327(11) 0.0212(9) 0.0134(10) 0.0000(7) -0.0059(8) 0.0111(8)
C5 0.0263(9) 0.0184(8) 0.0204(10) -0.0003(8) -0.0076(8) 0.0111(7)
C6 0.0170(8) 0.0129(7) 0.0172(10) 0.0000(6) -0.0025(7) 0.0058(6)
C7 0.0148(8) 0.0122(7) 0.0190(10) 0.0027(6) -0.0006(7) 0.0052(6)
C8 0.0172(8) 0.0183(8) 0.0251(11) 0.0041(7) -0.0019(7) 0.0092(7)
C9 0.0155(8) 0.0144(8) 0.0336(12) 0.0052(7) 0.0032(7) 0.0072(6)
C10 0.0218(9) 0.0174(8) 0.0253(11) 0.0041(8) 0.0070(8) 0.0117(7)
C11 0.0187(8) 0.0153(8) 0.0184(10) 0.0026(7) 0.0035(7) 0.0086(7)
C12 0.0215(9) 0.0287(10) 0.0427(15) 0.0041(9) 0.0026(9) 0.0169(9)
C14 0.0144(7) 0.0130(7) 0.0080(8) -0.0012(6) -0.0003(6) 0.0069(6)
C15 0.0151(7) 0.0142(7) 0.0146(9) -0.0016(7) 0.0020(7) 0.0085(6)
C16 0.0142(7) 0.0134(7) 0.0139(9) -0.0018(6) 0.0007(6) 0.0086(6)
C17 0.0130(7) 0.0130(7) 0.0136(9) -0.0031(6) 0.0008(6) 0.0058(6)
C18 0.0203(8) 0.0135(7) 0.0144(10) -0.0015(6) 0.0018(7) 0.0055(7)
C19 0.0203(8) 0.0133(7) 0.0234(11) 0.0004(7) 0.0047(8) 0.0053(7)
C20 0.0151(8) 0.0136(7) 0.0286(12) -0.0067(7) -0.0019(7) 0.0057(6)
C21 0.0174(8) 0.0196(8) 0.0191(10) -0.0052(7) -0.0036(7) 0.0108(7)
C22 0.0140(7) 0.0148(7) 0.0149(9) -0.0017(6) 0.0003(6) 0.0084(6)
C23 0.023(2) 0.0155(13) 0.0102(13) 0.0006(10) 0.0056(12) 0.0091(11)
C24 0.033(2) 0.032(2) 0.0186(19) 0.0000(15) 0.0006(15) 0.022(2)
C25 0.046(3) 0.023(2) 0.023(2) 0.0020(18) -0.005(2) 0.024(2)
C26 0.0167(8) 0.0181(8) 0.0138(9) 0.0016(7) 0.0009(7) 0.0089(7)
C27 0.0270(10) 0.0249(9) 0.0204(10) 0.0046(8) 0.0016(8) 0.0170(8)
C28 0.0280(10) 0.0309(10) 0.0136(10) 0.0007(8) 0.0017(8) 0.0179(9)
C29 0.0118(7) 0.0124(7) 0.0138(9) -0.0007(6) -0.0011(6) 0.0069(6)
C30 0.0162(7) 0.0131(7) 0.0130(9) -0.0005(6) -0.0006(6) 0.0084(6)
C31 0.0179(8) 0.0180(8) 0.0181(10) -0.0036(7) -0.0043(7) 0.0080(6)
C32 0.0128(8) 0.0206(9) 0.0281(12) -0.0018(8) -0.0020(7) 0.0063(7)
C33 0.0153(8) 0.0223(9) 0.0249(11) -0.0020(8) 0.0030(7) 0.0101(7)
C34 0.0155(8) 0.0164(8) 0.0169(10) -0.0012(7) 0.0016(6) 0.0094(7)
C35 0.0184(8) 0.0149(8) 0.0117(9) -0.0028(6) -0.0002(7) 0.0083(7)
C36 0.0283(10) 0.0200(9) 0.0183(10) -0.0032(7) -0.0009(8) 0.0152(8)
C37 0.0263(9) 0.0206(9) 0.0135(10) -0.0018(7) -0.0021(7) 0.0106(8)
C38 0.0221(8) 0.0215(8) 0.0145(9) -0.0031(7) 0.0019(7) 0.0130(7)
C39 0.082(2) 0.0392(14) 0.0284(15) -0.0046(11) -0.0150(14) 0.0378(15)
C40 0.0246(10) 0.0251(10) 0.0329(13) -0.0081(9) 0.0064(9) 0.0128(8)
C23A 0.023(2) 0.0155(13) 0.0102(13) 0.0006(10) 0.0056(12) 0.0091(11)
C24A 0.067(6) 0.030(4) 0.014(3) 0.013(2) 0.014(3) 0.034(4)
C25A 0.025(3) 0.018(3) 0.026(4) 0.010(3) -0.003(3) 0.006(3)

loop_
_atom_type_symbol
_atom_type_description
_atom_type_scat_dispersion_real
_atom_type_scat_dispersion_imag
_atom_type_scat_source
C C 0.0033 0.0016 'International Tables Vol C Tables 4.2.6.8 and 6.1.1.4'
H H 0.0000 0.0000 'International Tables Vol C Tables 4.2.6.8 and 6.1.1.4'
Cl Cl 0.1484 0.1585 'International Tables Vol C Tables 4.2.6.8 and 6.1.1.4'
N N 0.0061 0.0033 'International Tables Vol C Tables 4.2.6.8 and 6.1.1.4'
Ni Ni 0.3393 1.1124 'International Tables Vol C Tables 4.2.6.8 and 6.1.1.4'
O O 0.0106 0.0060 'International Tables Vol C Tables 4.2.6.8 and 6.1.1.4'

loop_
_geom_angle_atom_site_label_1
_geom_angle_atom_site_label_2
_geom_angle_atom_site_label_3
_geom_angle
_geom_angle_site_symmetry_1
_geom_angle_site_symmetry_3
_geom_angle_publ_flag
N1 Ni1 Cl1 94.08(5) . . ?
C1 Ni1 Cl1 166.16(6) . . ?
C1 Ni1 N1 84.01(7) . . ?
C14 Ni1 Cl1 92.77(6) . . ?
C14 Ni1 N1 165.67(6) . . ?
C14 Ni1 C1 92.23(8) . . ?
C7 N1 Ni1 115.07(12) . . ?
C11 N1 Ni1 126.45(14) . . ?
C11 N1 C7 118.01(16) . . ?
C14 N2 C15 111.06(14) . . ?
C14 N2 C17 129.85(14) . . ?
C15 N2 C17 118.36(14) . . ?
C14 N3 C16 111.17(14) . . ?
C14 N3 C29 127.86(14) . . ?
C16 N3 C29 120.95(14) . . ?
C2 C1 Ni1 130.01(14) . . ?
C2 C1 C6 116.15(18) . . ?
C6 C1 Ni1 113.32(14) . . ?
C1 C2 H2 119.0 . . ?
C1 C2 C3 121.98(18) . . ?
C3 C2 H2 119.0 . . ?
C2 C3 H3 119.8 . . ?
C4 C3 C2 120.35(19) . . ?
C4 C3 H3 119.8 . . ?
C3 C4 H4 120.3 . . ?
C5 C4 C3 119.30(19) . . ?
C5 C4 H4 120.3 . . ?
C4 C5 H5 120.0 . . ?
C4 C5 C6 120.09(19) . . ?
C6 C5 H5 120.0 . . ?
C1 C6 C7 114.75(17) . . ?
C5 C6 C1 122.05(18) . . ?
C5 C6 C7 123.14(17) . . ?
N1 C7 C6 112.44(16) . . ?
N1 C7 C8 121.61(18) . . ?
C8 C7 C6 125.95(18) . . ?
C7 C8 H8 119.7 . . ?
C7 C8 C9 120.51(19) . . ?
C9 C8 H8 119.7 . . ?
C8 C9 C12 121.2(2) . . ?
C10 C9 C8 116.96(17) . . ?
C10 C9 C12 121.8(2) . . ?
C9 C10 H10 119.9 . . ?
C9 C10 C11 120.24(19) . . ?
C11 C10 H10 119.9 . . ?
N1 C11 C10 122.66(19) . . ?
N1 C11 H11 118.7 . . ?
C10 C11 H11 118.7 . . ?
C9 C12 H12A 109.5 . . ?
C9 C12 H12B 109.5 . . ?
C9 C12 H12C 109.5 . . ?
H12A C12 H12B 109.5 . . ?
H12A C12 H12C 109.5 . . ?
H12B C12 H12C 109.5 . . ?
N2 C14 Ni1 131.03(12) . . ?
N2 C14 N3 103.67(13) . . ?
N3 C14 Ni1 125.28(12) . . ?
N2 C15 H15 126.5 . . ?
C16 C15 N2 107.05(15) . . ?
C16 C15 H15 126.5 . . ?
N3 C16 H16 126.5 . . ?
C15 C16 N3 107.04(14) . . ?
C15 C16 H16 126.5 . . ?
C18 C17 N2 120.27(17) . . ?
C18 C17 C22 122.46(16) . . ?
C22 C17 N2 116.91(15) . . ?
C17 C18 C19 117.14(18) . . ?
C17 C18 C23 121.3(3) . . ?
C17 C18 C23A 123.6(5) . . ?
C19 C18 C23 121.2(3) . . ?
C19 C18 C23A 118.9(5) . . ?
C18 C19 H19 119.1 . . ?
C20 C19 C18 121.71(18) . . ?
C20 C19 H19 119.1 . . ?
C19 C20 H20 120.1 . . ?
C19 C20 C21 119.81(17) . . ?
C21 C20 H20 120.1 . . ?
C20 C21 H21 119.3 . . ?
C20 C21 C22 121.34(19) . . ?
C22 C21 H21 119.3 . . ?
C17 C22 C26 123.21(16) . . ?
C21 C22 C17 117.38(17) . . ?
C21 C22 C26 119.40(18) . . ?
C18 C23 H23 107.3 . . ?
C18 C23 C24 109.3(4) . . ?
C24 C23 H23 107.3 . . ?
C25 C23 C18 115.6(5) . . ?
C25 C23 H23 107.3 . . ?
C25 C23 C24 109.7(4) . . ?
C23 C24 H24A 109.5 . . ?
C23 C24 H24B 109.5 . . ?
C23 C24 H24C 109.5 . . ?
H24A C24 H24B 109.5 . . ?
H24A C24 H24C 109.5 . . ?
H24B C24 H24C 109.5 . . ?
C23 C25 H25A 109.5 . . ?
C23 C25 H25B 109.5 . . ?
C23 C25 H25C 109.5 . . ?
H25A C25 H25B 109.5 . . ?
H25A C25 H25C 109.5 . . ?
H25B C25 H25C 109.5 . . ?
C22 C26 H26 108.0 . . ?
C22 C26 C27 111.85(15) . . ?
C22 C26 C28 110.92(16) . . ?
C27 C26 H26 108.0 . . ?
C27 C26 C28 110.06(17) . . ?
C28 C26 H26 108.0 . . ?
C26 C27 H27A 109.5 . . ?
C26 C27 H27B 109.5 . . ?
C26 C27 H27C 109.5 . . ?
H27A C27 H27B 109.5 . . ?
H27A C27 H27C 109.5 . . ?
H27B C27 H27C 109.5 . . ?
C26 C28 H28A 109.5 . . ?
C26 C28 H28B 109.5 . . ?
C26 C28 H28C 109.5 . . ?
H28A C28 H28B 109.5 . . ?
H28A C28 H28C 109.5 . . ?
H28B C28 H28C 109.5 . . ?
C30 C29 N3 118.57(15) . . ?
C30 C29 C34 121.97(16) . . ?
C34 C29 N3 119.26(16) . . ?
C29 C30 C35 124.14(15) . . ?
C31 C30 C29 117.55(17) . . ?
C31 C30 C35 118.24(17) . . ?
C30 C31 H31 119.2 . . ?
C32 C31 C30 121.63(19) . . ?
C32 C31 H31 119.2 . . ?
C31 C32 H32 120.1 . . ?
C33 C32 C31 119.80(18) . . ?
C33 C32 H32 120.1 . . ?
C32 C33 H33 119.3 . . ?
C32 C33 C34 121.35(18) . . ?
C34 C33 H33 119.3 . . ?
C29 C34 C38 123.64(16) . . ?
C33 C34 C29 117.66(17) . . ?
C33 C34 C38 118.67(17) . . ?
C30 C35 H35 108.3 . . ?
C30 C35 C36 110.64(15) . . ?
C30 C35 C37 112.47(15) . . ?
C36 C35 H35 108.3 . . ?
C37 C35 H35 108.3 . . ?
C37 C35 C36 108.77(16) . . ?
C35 C36 H36A 109.5 . . ?
C35 C36 H36B 109.5 . . ?
C35 C36 H36C 109.5 . . ?
H36A C36 H36B 109.5 . . ?
H36A C36 H36C 109.5 . . ?
H36B C36 H36C 109.5 . . ?
C35 C37 H37A 109.5 . . ?
C35 C37 H37B 109.5 . . ?
C35 C37 H37C 109.5 . . ?
H37A C37 H37B 109.5 . . ?
H37A C37 H37C 109.5 . . ?
H37B C37 H37C 109.5 . . ?
C34 C38 H38 108.8 . . ?
C34 C38 C39 110.98(17) . . ?
C34 C38 C40 110.89(17) . . ?
C39 C38 H38 108.8 . . ?
C40 C38 H38 108.8 . . ?
C40 C38 C39 108.5(2) . . ?
C38 C39 H39A 109.5 . . ?
C38 C39 H39B 109.5 . . ?
C38 C39 H39C 109.5 . . ?
H39A C39 H39B 109.5 . . ?
H39A C39 H39C 109.5 . . ?
H39B C39 H39C 109.5 . . ?
C38 C40 H40A 109.5 . . ?
C38 C40 H40B 109.5 . . ?
C38 C40 H40C 109.5 . . ?
H40A C40 H40B 109.5 . . ?
H40A C40 H40C 109.5 . . ?
H40B C40 H40C 109.5 . . ?
C18 C23A H23A 108.6 . . ?
C18 C23A C24A 114.4(7) . . ?
C18 C23A C25A 104.0(6) . . ?
C24A C23A H23A 108.6 . . ?
C24A C23A C25A 112.3(8) . . ?
C25A C23A H23A 108.6 . . ?
C23A C24A H24D 109.5 . . ?
C23A C24A H24E 109.5 . . ?
C23A C24A H24F 109.5 . . ?
H24D C24A H24E 109.5 . . ?
H24D C24A H24F 109.5 . . ?
H24E C24A H24F 109.5 . . ?
C23A C25A H25D 109.5 . . ?
C23A C25A H25E 109.5 . . ?
C23A C25A H25F 109.5 . . ?
H25D C25A H25E 109.5 . . ?
H25D C25A H25F 109.5 . . ?
H25E C25A H25F 109.5 . . ?

loop_
_geom_bond_atom_site_label_1
_geom_bond_atom_site_label_2
_geom_bond_distance
_geom_bond_site_symmetry_2
_geom_bond_publ_flag
Ni1 Cl1 2.2529(5) . ?
Ni1 N1 1.9558(15) . ?
Ni1 C1 1.900(2) . ?
Ni1 C14 1.8832(16) . ?
N1 C7 1.359(3) . ?
N1 C11 1.344(3) . ?
N2 C14 1.369(2) . ?
N2 C15 1.399(2) . ?
N2 C17 1.449(2) . ?
N3 C14 1.374(2) . ?
N3 C16 1.394(2) . ?
N3 C29 1.450(2) . ?
C1 C2 1.398(3) . ?
C1 C6 1.418(2) . ?
C2 H2 0.9500 . ?
C2 C3 1.399(3) . ?
C3 H3 0.9500 . ?
C3 C4 1.389(3) . ?
C4 H4 0.9500 . ?
C4 C5 1.388(3) . ?
C5 H5 0.9500 . ?
C5 C6 1.394(3) . ?
C6 C7 1.464(3) . ?
C7 C8 1.394(3) . ?
C8 H8 0.9500 . ?
C8 C9 1.396(3) . ?
C9 C10 1.388(3) . ?
C9 C12 1.508(3) . ?
C10 H10 0.9500 . ?
C10 C11 1.390(3) . ?
C11 H11 0.9500 . ?
C12 H12A 0.9800 . ?
C12 H12B 0.9800 . ?
C12 H12C 0.9800 . ?
C15 H15 0.9500 . ?
C15 C16 1.338(2) . ?
C16 H16 0.9500 . ?
C17 C18 1.402(3) . ?
C17 C22 1.406(3) . ?
C18 C19 1.403(3) . ?
C18 C23 1.541(5) . ?
C18 C23A 1.507(8) . ?
C19 H19 0.9500 . ?
C19 C20 1.376(3) . ?
C20 H20 0.9500 . ?
C20 C21 1.386(3) . ?
C21 H21 0.9500 . ?
C21 C22 1.398(2) . ?
C22 C26 1.525(3) . ?
C23 H23 1.0000 . ?
C23 C24 1.545(6) . ?
C23 C25 1.529(6) . ?
C24 H24A 0.9800 . ?
C24 H24B 0.9800 . ?
C24 H24C 0.9800 . ?
C25 H25A 0.9800 . ?
C25 H25B 0.9800 . ?
C25 H25C 0.9800 . ?
C26 H26 1.0000 . ?
C26 C27 1.530(3) . ?
C26 C28 1.534(3) . ?
C27 H27A 0.9800 . ?
C27 H27B 0.9800 . ?
C27 H27C 0.9800 . ?
C28 H28A 0.9800 . ?
C28 H28B 0.9800 . ?
C28 H28C 0.9800 . ?
C29 C30 1.405(3) . ?
C29 C34 1.409(3) . ?
C30 C31 1.398(2) . ?
C30 C35 1.526(3) . ?
C31 H31 0.9500 . ?
C31 C32 1.384(3) . ?
C32 H32 0.9500 . ?
C32 C33 1.382(3) . ?
C33 H33 0.9500 . ?
C33 C34 1.401(3) . ?
C34 C38 1.520(3) . ?
C35 H35 1.0000 . ?
C35 C36 1.542(3) . ?
C35 C37 1.535(3) . ?
C36 H36A 0.9800 . ?
C36 H36B 0.9800 . ?
C36 H36C 0.9800 . ?
C37 H37A 0.9800 . ?
C37 H37B 0.9800 . ?
C37 H37C 0.9800 . ?
C38 H38 1.0000 . ?
C38 C39 1.535(3) . ?
C38 C40 1.525(3) . ?
C39 H39A 0.9800 . ?
C39 H39B 0.9800 . ?
C39 H39C 0.9800 . ?
C40 H40A 0.9800 . ?
C40 H40B 0.9800 . ?
C40 H40C 0.9800 . ?
C23A H23A 1.0000 . ?
C23A C24A 1.514(8) . ?
C23A C25A 1.529(8) . ?
C24A H24D 0.9800 . ?
C24A H24E 0.9800 . ?
C24A H24F 0.9800 . ?
C25A H25D 0.9800 . ?
C25A H25E 0.9800 . ?
C25A H25F 0.9800 . ?

loop_
_geom_torsion_atom_site_label_1
_geom_torsion_atom_site_label_2
_geom_torsion_atom_site_label_3
_geom_torsion_atom_site_label_4
_geom_torsion
_geom_torsion_site_symmetry_1
_geom_torsion_site_symmetry_2
_geom_torsion_site_symmetry_3
_geom_torsion_site_symmetry_4
_geom_torsion_publ_flag
Ni1 N1 C7 C6 -6.89(19) . . . . ?
Ni1 N1 C7 C8 173.35(14) . . . . ?
Ni1 N1 C11 C10 -171.49(14) . . . . ?
Ni1 C1 C2 C3 -169.96(15) . . . . ?
Ni1 C1 C6 C5 174.09(14) . . . . ?
Ni1 C1 C6 C7 -3.2(2) . . . . ?
Cl1 Ni1 C1 C2 88.2(3) . . . . ?
Cl1 Ni1 C1 C6 -83.1(3) . . . . ?
Cl1 Ni1 C14 N2 -53.37(18) . . . . ?
Cl1 Ni1 C14 N3 124.46(16) . . . . ?
N1 Ni1 C1 C2 170.91(18) . . . . ?
N1 Ni1 C1 C6 -0.41(13) . . . . ?
N1 Ni1 C14 N2 -171.9(2) . . . . ?
N1 Ni1 C14 N3 5.9(4) . . . . ?
N1 C7 C8 C9 -1.3(3) . . . . ?
N2 C15 C16 N3 1.3(2) . . . . ?
N2 C17 C18 C19 -169.01(16) . . . . ?
N2 C17 C18 C23 17.9(3) . . . . ?
N2 C17 C18 C23A 3.4(4) . . . . ?
N2 C17 C22 C21 168.81(15) . . . . ?
N2 C17 C22 C26 -11.9(2) . . . . ?
N3 C29 C30 C31 177.16(15) . . . . ?
N3 C29 C30 C35 0.3(2) . . . . ?
N3 C29 C34 C33 -176.58(16) . . . . ?
N3 C29 C34 C38 1.4(3) . . . . ?
C1 Ni1 C14 N2 113.72(18) . . . . ?
C1 Ni1 C14 N3 -68.45(17) . . . . ?
C1 C2 C3 C4 -2.6(3) . . . . ?
C1 C6 C7 N1 6.6(2) . . . . ?
C1 C6 C7 C8 -173.67(17) . . . . ?
C2 C1 C6 C5 1.5(3) . . . . ?
C2 C1 C6 C7 -175.80(16) . . . . ?
C2 C3 C4 C5 1.3(3) . . . . ?
C3 C4 C5 C6 1.3(3) . . . . ?
C4 C5 C6 C1 -2.8(3) . . . . ?
C4 C5 C6 C7 174.31(18) . . . . ?
C5 C6 C7 N1 -170.69(17) . . . . ?
C5 C6 C7 C8 9.1(3) . . . . ?
C6 C1 C2 C3 1.2(3) . . . . ?
C6 C7 C8 C9 178.98(17) . . . . ?
C7 N1 C11 C10 0.2(3) . . . . ?
C7 C8 C9 C10 0.9(3) . . . . ?
C7 C8 C9 C12 -176.88(18) . . . . ?
C8 C9 C10 C11 0.0(3) . . . . ?
C9 C10 C11 N1 -0.6(3) . . . . ?
C11 N1 C7 C6 -179.55(15) . . . . ?
C11 N1 C7 C8 0.7(3) . . . . ?
C12 C9 C10 C11 177.76(18) . . . . ?
C14 Ni1 C1 C2 -22.96(18) . . . . ?
C14 Ni1 C1 C6 165.72(13) . . . . ?
C14 N2 C15 C16 -1.1(2) . . . . ?
C14 N2 C17 C18 -75.6(3) . . . . ?
C14 N2 C17 C22 111.1(2) . . . . ?
C14 N3 C16 C15 -1.2(2) . . . . ?
C14 N3 C29 C30 120.81(19) . . . . ?
C14 N3 C29 C34 -64.3(2) . . . . ?
C15 N2 C14 Ni1 178.56(15) . . . . ?
C15 N2 C14 N3 0.4(2) . . . . ?
C15 N2 C17 C18 115.21(19) . . . . ?
C15 N2 C17 C22 -58.1(2) . . . . ?
C16 N3 C14 Ni1 -177.85(14) . . . . ?
C16 N3 C14 N2 0.5(2) . . . . ?
C16 N3 C29 C30 -60.9(2) . . . . ?
C16 N3 C29 C34 113.95(19) . . . . ?
C17 N2 C14 Ni1 8.7(3) . . . . ?
C17 N2 C14 N3 -169.45(17) . . . . ?
C17 N2 C15 C16 170.03(16) . . . . ?
C17 C18 C19 C20 -0.5(3) . . . . ?
C17 C18 C23 C24 -96.1(4) . . . . ?
C17 C18 C23 C25 139.6(4) . . . . ?
C17 C18 C23A C24A -126.3(7) . . . . ?
C17 C18 C23A C25A 110.8(7) . . . . ?
C17 C22 C26 C27 112.2(2) . . . . ?
C17 C22 C26 C28 -124.54(18) . . . . ?
C18 C17 C22 C21 -4.3(3) . . . . ?
C18 C17 C22 C26 175.00(17) . . . . ?
C18 C19 C20 C21 -2.4(3) . . . . ?
C19 C18 C23 C24 91.1(5) . . . . ?
C19 C18 C23 C25 -33.2(6) . . . . ?
C19 C18 C23A C24A 46.0(9) . . . . ?
C19 C18 C23A C25A -76.9(7) . . . . ?
C19 C20 C21 C22 1.9(3) . . . . ?
C20 C21 C22 C17 1.3(3) . . . . ?
C20 C21 C22 C26 -178.01(16) . . . . ?
C21 C22 C26 C27 -68.5(2) . . . . ?
C21 C22 C26 C28 54.8(2) . . . . ?
C22 C17 C18 C19 3.9(3) . . . . ?
C22 C17 C18 C23 -169.2(3) . . . . ?
C22 C17 C18 C23A 176.3(4) . . . . ?
C23 C18 C19 C20 172.6(3) . . . . ?
C29 N3 C14 Ni1 0.5(3) . . . . ?
C29 N3 C14 N2 178.86(16) . . . . ?
C29 N3 C16 C15 -179.68(17) . . . . ?
C29 C30 C31 C32 -1.4(3) . . . . ?
C29 C30 C35 C36 102.97(19) . . . . ?
C29 C30 C35 C37 -135.17(18) . . . . ?
C29 C34 C38 C39 -106.9(2) . . . . ?
C29 C34 C38 C40 132.44(19) . . . . ?
C30 C29 C34 C33 -1.9(3) . . . . ?
C30 C29 C34 C38 176.12(17) . . . . ?
C30 C31 C32 C33 0.0(3) . . . . ?
C31 C30 C35 C36 -73.8(2) . . . . ?
C31 C30 C35 C37 48.0(2) . . . . ?
C31 C32 C33 C34 0.6(3) . . . . ?
C32 C33 C34 C29 0.3(3) . . . . ?
C32 C33 C34 C38 -177.80(18) . . . . ?
C33 C34 C38 C39 71.0(3) . . . . ?
C33 C34 C38 C40 -49.6(2) . . . . ?
C34 C29 C30 C31 2.4(3) . . . . ?
C34 C29 C30 C35 -174.42(16) . . . . ?
C35 C30 C31 C32 175.59(17) . . . . ?
C23A C18 C19 C20 -173.3(4) . . . . ?

loop_
_platon_squeeze_void_nr
_platon_squeeze_void_average_x
_platon_squeeze_void_average_y
_platon_squeeze_void_average_z
_platon_squeeze_void_volume
_platon_squeeze_void_count_electrons
_platon_squeeze_void_content
1 0.000 0.000 -0.023 263 63 ' '
